data_7002595
loop_
_publ_author_name
'Homden, Damien'
'Redshaw, Carl'
'Warford, Lee'
'Hughes, David L.'
'Wright, Joseph A.'
'Dale, Sophie H.'
'Elsegood, Mark R. J.'

_publ_section_title
;
 Synthesis, structure and ethylene polymerisation behaviour of
 vanadium(iv and v) complexes bearing chelating aryloxides
;
_journal_issue 41
_journal_name_full 'Dalton Transactions'
_journal_page_first 8900
_journal_page_last 8910
_journal_paper_doi 10.1039/b901810g
_journal_year 2009
_chemical_formula_moiety 'C56 H82 O8 S2 V2, 6(C2 H3 N)'
_chemical_formula_structural '[V(=O)(S-diphenolate)(mu-OH)]2.6MeCN'
_chemical_formula_sum 'C68 H100 N6 O8 S2 V2'
_chemical_formula_weight 1295.54
_chemical_name_common 'Compound 3'
_chemical_name_systematic
;
?
;
_space_group_IT_number 61
_symmetry_cell_setting orthorhombic
_symmetry_space_group_name_Hall '-P 2ac 2ab'
_symmetry_space_group_name_H-M 'P b c a'
_atom_sites_solution_hydrogens geom
_atom_sites_solution_primary direct
_atom_sites_solution_secondary difmap
_cell_angle_alpha 90.00
_cell_angle_beta 90.00
_cell_angle_gamma 90.00
_cell_formula_units_Z 4
_cell_length_a 16.4675(5)
_cell_length_b 15.2783(5)
_cell_length_c 29.5448(9)
_cell_measurement_reflns_used 17022
_cell_measurement_temperature 150(2)
_cell_measurement_theta_max 28.46
_cell_measurement_theta_min 2.28
_cell_volume 7433.3(4)
_computing_cell_refinement 'Bruker SAINT'
_computing_data_collection 'Bruker SMART'
_computing_data_reduction 'Bruker SAINT'
_computing_molecular_graphics 'CAMERON (Watkins <i>et al.</i>, 1996)'
_computing_publication_material
;
Bruker SHELXTL (Sheldrick, 2008), PLATON (Spek, 2003), WinGX (Farrugia, 1999)
and enCIFer (Allen <i>et al.</i>, 2004)
;
_computing_structure_refinement 'SHELXL-97 (Sheldrick, 2008)'
_computing_structure_solution 'SHELXS-97 (Sheldrick, 2008)'
_diffrn_ambient_temperature 150(2)
_diffrn_measured_fraction_theta_full 0.999
_diffrn_measured_fraction_theta_max 0.996
_diffrn_measurement_device_type 'Bruker SMART 1000 CCD diffractometer'
_diffrn_measurement_method '\w rotation with narrow frames'
_diffrn_radiation_monochromator graphite
_diffrn_radiation_source 'sealed tube'
_diffrn_radiation_type MoK\a
_diffrn_radiation_wavelength 0.71073
_diffrn_reflns_av_R_equivalents 0.0415
_diffrn_reflns_av_sigmaI/netI 0.0272
_diffrn_reflns_limit_h_max 21
_diffrn_reflns_limit_h_min -21
_diffrn_reflns_limit_k_max 19
_diffrn_reflns_limit_k_min -19
_diffrn_reflns_limit_l_max 37
_diffrn_reflns_limit_l_min -37
_diffrn_reflns_number 61637
_diffrn_reflns_theta_full 26.00
_diffrn_reflns_theta_max 27.50
_diffrn_reflns_theta_min 1.85
_diffrn_standards_decay_% 0
_diffrn_standards_number 0
_exptl_absorpt_coefficient_mu 0.360
_exptl_absorpt_correction_T_max 0.958
_exptl_absorpt_correction_T_min 0.867
_exptl_absorpt_correction_type multi-scan
_exptl_absorpt_process_details 'SADABS v2.10, Sheldrick, G.M., (2003)'
_exptl_crystal_colour 'dark red'
_exptl_crystal_density_diffrn 1.158
_exptl_crystal_density_method 'not measured'
_exptl_crystal_description tablet
_exptl_crystal_F_000 2768
_exptl_crystal_size_max 0.41
_exptl_crystal_size_mid 0.33
_exptl_crystal_size_min 0.12
_refine_diff_density_max 0.714
_refine_diff_density_min -0.419
_refine_diff_density_rms 0.062
_refine_ls_extinction_method none
_refine_ls_goodness_of_fit_ref 1.100
_refine_ls_hydrogen_treatment constr
_refine_ls_matrix_type full
_refine_ls_number_parameters 442
_refine_ls_number_reflns 8500
_refine_ls_number_restraints 157
_refine_ls_restrained_S_all 1.131
_refine_ls_R_factor_all 0.0717
_refine_ls_R_factor_gt 0.0435
_refine_ls_shift/su_max 0.002
_refine_ls_shift/su_mean 0.000
_refine_ls_structure_factor_coef Fsqd
_refine_ls_weighting_details 'calc w=1/[\s^2^(Fo^2^)+(0.0472P)^2^+8.6736P] where P=(Fo^2^+2Fc^2^)/3'
_refine_ls_weighting_scheme calc
_refine_ls_wR_factor_gt 0.1057
_refine_ls_wR_factor_ref 0.1309
_reflns_number_gt 6221
_reflns_number_total 8500
_reflns_threshold_expression I>2\s(I)
_cod_data_source_file b901810g.txt
_cod_data_source_block 3
_cod_original_sg_symbol_H-M Pbca
_cod_database_code 7002595

loop_
_symmetry_equiv_pos_as_xyz
'x, y, z'
'-x+1/2, -y, z+1/2'
'-x, y+1/2, -z+1/2'
'x+1/2, -y+1/2, -z'
'-x, -y, -z'
'x-1/2, y, -z-1/2'
'x, -y-1/2, z-1/2'
'-x-1/2, y-1/2, z'

loop_
_atom_site_label
_atom_site_type_symbol
_atom_site_fract_x
_atom_site_fract_y
_atom_site_fract_z
_atom_site_U_iso_or_equiv
_atom_site_adp_type
_atom_site_occupancy
_atom_site_symmetry_multiplicity
_atom_site_calc_flag
_atom_site_refinement_flags
_atom_site_disorder_assembly
_atom_site_disorder_group
V1 V 0.50909(2) 0.58984(2) 0.525990(13) 0.02036(10) Uani 1 1 d . . .
O1 O 0.43015(9) 0.67506(10) 0.52801(5) 0.0230(3) Uani 1 1 d . . .
O2 O 0.54658(10) 0.60456(10) 0.58442(5) 0.0252(3) Uani 1 1 d . . .
O3 O 0.54822(9) 0.46856(10) 0.52431(5) 0.0246(3) Uani 1 1 d . . .
H3 H 0.5872 0.4429 0.5439 0.029 Uiso 1 1 calc R . .
O4 O 0.57860(10) 0.64307(11) 0.50072(6) 0.0273(4) Uani 1 1 d . . .
S1 S 0.38894(3) 0.51348(3) 0.57791(2) 0.02241(13) Uani 1 1 d . . .
C1 C 0.35731(13) 0.67997(14) 0.54864(7) 0.0205(4) Uani 1 1 d . . .
C2 C 0.31146(13) 0.75783(14) 0.54561(8) 0.0218(4) Uani 1 1 d . . .
C3 C 0.23644(13) 0.75922(15) 0.56824(8) 0.0241(5) Uani 1 1 d . . .
H3A H 0.2047 0.8111 0.5666 0.029 Uiso 1 1 calc R . .
C4 C 0.20581(14) 0.68874(15) 0.59307(7) 0.0235(5) Uani 1 1 d . . .
C5 C 0.25283(13) 0.61295(14) 0.59551(7) 0.0223(4) Uani 1 1 d . . .
H5 H 0.2335 0.5638 0.6120 0.027 Uiso 1 1 calc R . .
C6 C 0.32765(13) 0.60906(14) 0.57397(7) 0.0207(4) Uani 1 1 d . . .
C7 C 0.34406(15) 0.83754(15) 0.51950(9) 0.0301(5) Uani 1 1 d . . .
C8 C 0.42590(16) 0.86675(17) 0.53968(11) 0.0417(7) Uani 1 1 d . . .
H8A H 0.4654 0.8191 0.5369 0.063 Uiso 1 1 calc R . .
H8B H 0.4186 0.8815 0.5717 0.063 Uiso 1 1 calc R . .
H8C H 0.4457 0.9183 0.5233 0.063 Uiso 1 1 calc R . .
C9 C 0.35484(18) 0.81496(19) 0.46911(10) 0.0422(7) Uani 1 1 d . . .
H9A H 0.3922 0.7653 0.4661 0.063 Uiso 1 1 calc R . .
H9B H 0.3771 0.8657 0.4531 0.063 Uiso 1 1 calc R . .
H9C H 0.3021 0.7994 0.4560 0.063 Uiso 1 1 calc R . .
C10 C 0.28578(17) 0.91553(17) 0.52290(13) 0.0495(8) Uani 1 1 d . . .
H10A H 0.3093 0.9661 0.5072 0.074 Uiso 1 1 calc R . .
H10B H 0.2769 0.9301 0.5548 0.074 Uiso 1 1 calc R . .
H10C H 0.2338 0.9002 0.5088 0.074 Uiso 1 1 calc R . .
C11 C 0.12426(15) 0.69224(16) 0.61840(9) 0.0303(5) Uani 1 1 d . . .
C12 C 0.06835(18) 0.6192(2) 0.60108(12) 0.0522(8) Uani 1 1 d . . .
H12A H 0.0174 0.6199 0.6182 0.078 Uiso 1 1 calc R . .
H12B H 0.0951 0.5624 0.6051 0.078 Uiso 1 1 calc R . .
H12C H 0.0569 0.6285 0.5689 0.078 Uiso 1 1 calc R . .
C13 C 0.14010(19) 0.6779(2) 0.66887(9) 0.0467(7) Uani 1 1 d . . .
H13A H 0.1778 0.7227 0.6799 0.070 Uiso 1 1 calc R . .
H13B H 0.1638 0.6198 0.6735 0.070 Uiso 1 1 calc R . .
H13C H 0.0888 0.6821 0.6855 0.070 Uiso 1 1 calc R . .
C14 C 0.0813(2) 0.7798(2) 0.61233(14) 0.0653(11) Uani 1 1 d . . .
H14A H 0.0695 0.7891 0.5802 0.098 Uiso 1 1 calc R . .
H14B H 0.1163 0.8270 0.6234 0.098 Uiso 1 1 calc R . .
H14C H 0.0304 0.7796 0.6295 0.098 Uiso 1 1 calc R . .
C15 C 0.51831(14) 0.57924(14) 0.62503(8) 0.0229(5) Uani 1 1 d . . .
C16 C 0.56255(15) 0.59978(16) 0.66489(8) 0.0276(5) Uani 1 1 d . . .
C17 C 0.53024(16) 0.57082(18) 0.70575(9) 0.0327(6) Uani 1 1 d . . .
H17 H 0.5593 0.5838 0.7327 0.039 Uiso 1 1 calc R . .
C18 C 0.45731(16) 0.52360(18) 0.70959(9) 0.0337(6) Uani 1 1 d . A .
C19 C 0.41449(15) 0.50643(16) 0.67000(9) 0.0293(5) Uani 1 1 d . . .
H19 H 0.3647 0.4752 0.6713 0.035 Uiso 1 1 calc R . .
C20 C 0.44416(14) 0.53466(14) 0.62861(8) 0.0234(5) Uani 1 1 d . . .
C21 C 0.64192(16) 0.65287(19) 0.66240(9) 0.0361(6) Uani 1 1 d . . .
C22 C 0.67698(19) 0.6696(2) 0.70985(10) 0.0506(8) Uani 1 1 d . . .
H22A H 0.6896 0.6136 0.7244 0.076 Uiso 1 1 calc R . .
H22B H 0.6370 0.7013 0.7282 0.076 Uiso 1 1 calc R . .
H22C H 0.7266 0.7046 0.7073 0.076 Uiso 1 1 calc R . .
C23 C 0.6246(2) 0.7426(2) 0.64094(11) 0.0533(9) Uani 1 1 d . . .
H23A H 0.6748 0.7769 0.6399 0.080 Uiso 1 1 calc R . .
H23B H 0.5839 0.7736 0.6591 0.080 Uiso 1 1 calc R . .
H23C H 0.6039 0.7343 0.6101 0.080 Uiso 1 1 calc R . .
C24 C 0.70617(17) 0.6034(2) 0.63461(11) 0.0520(8) Uani 1 1 d . . .
H24A H 0.7182 0.5473 0.6492 0.078 Uiso 1 1 calc R . .
H24B H 0.7559 0.6385 0.6329 0.078 Uiso 1 1 calc R . .
H24C H 0.6854 0.5928 0.6040 0.078 Uiso 1 1 calc R . .
C25 C 0.42550(19) 0.4947(3) 0.75588(11) 0.0571(9) Uani 1 1 d DU . .
C26 C 0.4057(4) 0.5876(4) 0.78391(18) 0.0585(18) Uani 0.581(6) 1 d PDU A 1
H26A H 0.4549 0.6236 0.7852 0.088 Uiso 0.581(6) 1 calc PR A 1
H26B H 0.3879 0.5736 0.8147 0.088 Uiso 0.581(6) 1 calc PR A 1
H26C H 0.3627 0.6198 0.7682 0.088 Uiso 0.581(6) 1 calc PR A 1
C27 C 0.3475(4) 0.4478(5) 0.7564(2) 0.0598(19) Uani 0.581(6) 1 d PDU A 1
H27A H 0.3088 0.4778 0.7365 0.090 Uiso 0.581(6) 1 calc PR A 1
H27B H 0.3261 0.4467 0.7874 0.090 Uiso 0.581(6) 1 calc PR A 1
H27C H 0.3556 0.3877 0.7457 0.090 Uiso 0.581(6) 1 calc PR A 1
C28 C 0.4918(6) 0.4565(7) 0.7846(3) 0.066(3) Uani 0.581(6) 1 d PDU A 1
H28A H 0.5409 0.4924 0.7817 0.099 Uiso 0.581(6) 1 calc PR A 1
H28B H 0.5034 0.3967 0.7745 0.099 Uiso 0.581(6) 1 calc PR A 1
H28C H 0.4744 0.4555 0.8163 0.099 Uiso 0.581(6) 1 calc PR A 1
C26X C 0.3409(5) 0.5249(7) 0.7613(3) 0.071(3) Uani 0.419(6) 1 d PDU A 2
H26D H 0.3128 0.5218 0.7321 0.107 Uiso 0.419(6) 1 calc PR A 2
H26E H 0.3407 0.5855 0.7722 0.107 Uiso 0.419(6) 1 calc PR A 2
H26F H 0.3129 0.4875 0.7833 0.107 Uiso 0.419(6) 1 calc PR A 2
C27X C 0.4104(8) 0.3865(5) 0.7481(3) 0.079(4) Uani 0.419(6) 1 d PDU A 2
H27D H 0.3733 0.3775 0.7226 0.118 Uiso 0.419(6) 1 calc PR A 2
H27E H 0.3866 0.3611 0.7756 0.118 Uiso 0.419(6) 1 calc PR A 2
H27F H 0.4624 0.3579 0.7417 0.118 Uiso 0.419(6) 1 calc PR A 2
C28X C 0.4837(8) 0.4974(9) 0.7929(4) 0.071(4) Uani 0.419(6) 1 d PDU A 2
H28D H 0.5369 0.4776 0.7820 0.106 Uiso 0.419(6) 1 calc PR A 2
H28E H 0.4653 0.4589 0.8174 0.106 Uiso 0.419(6) 1 calc PR A 2
H28F H 0.4883 0.5574 0.8043 0.106 Uiso 0.419(6) 1 calc PR A 2
N1 N 0.2009(2) 0.4129(2) 0.66294(14) 0.0821(11) Uani 1 1 d D . .
C29 C 0.1676(2) 0.3479(2) 0.66603(12) 0.0540(8) Uani 1 1 d D . .
C30 C 0.1255(2) 0.2649(2) 0.66894(13) 0.0610(9) Uani 1 1 d D . .
H30A H 0.0801 0.2644 0.6475 0.092 Uiso 1 1 calc R . .
H30B H 0.1047 0.2567 0.6997 0.092 Uiso 1 1 calc R . .
H30C H 0.1631 0.2173 0.6616 0.092 Uiso 1 1 calc R . .
N2 N 0.70579(17) 0.4120(2) 0.55058(12) 0.0639(8) Uani 1 1 d D . .
C31 C 0.76818(19) 0.3849(2) 0.54108(11) 0.0464(7) Uani 1 1 d D . .
C32 C 0.84618(19) 0.3525(2) 0.52900(11) 0.0516(8) Uani 1 1 d D . .
H32A H 0.8871 0.3773 0.5494 0.077 Uiso 1 1 calc R . .
H32B H 0.8586 0.3694 0.4978 0.077 Uiso 1 1 calc R . .
H32C H 0.8466 0.2886 0.5316 0.077 Uiso 1 1 calc R . .
N3 N 0.5764(7) 0.2585(8) 0.7169(3) 0.156(5) Uani 0.611(10) 1 d PDU B 1
C33 C 0.6009(5) 0.3081(6) 0.6911(3) 0.083(3) Uani 0.611(10) 1 d PDU B 1
C34 C 0.6252(8) 0.3675(8) 0.6572(5) 0.116(5) Uani 0.611(10) 1 d PDU B 1
H34A H 0.6247 0.3381 0.6277 0.174 Uiso 0.611(10) 1 calc PR B 1
H34B H 0.6802 0.3885 0.6638 0.174 Uiso 0.611(10) 1 calc PR B 1
H34C H 0.5876 0.4172 0.6566 0.174 Uiso 0.611(10) 1 calc PR B 1
N3X N 0.6474(12) 0.3289(12) 0.7231(5) 0.161(7) Uiso 0.389(10) 1 d PDU B 2
C33X C 0.6388(10) 0.3514(11) 0.6860(4) 0.069(4) Uiso 0.389(10) 1 d PDU B 2
C34X C 0.6280(13) 0.3666(13) 0.6384(4) 0.069(4) Uiso 0.389(10) 1 d PDU B 2
H34D H 0.6400 0.3128 0.6217 0.104 Uiso 0.389(10) 1 calc PR B 2
H34E H 0.6649 0.4132 0.6285 0.104 Uiso 0.389(10) 1 calc PR B 2
H34F H 0.5718 0.3843 0.6326 0.104 Uiso 0.389(10) 1 calc PR B 2

loop_
_atom_site_aniso_label
_atom_site_aniso_U_11
_atom_site_aniso_U_22
_atom_site_aniso_U_33
_atom_site_aniso_U_23
_atom_site_aniso_U_13
_atom_site_aniso_U_12
V1 0.01937(18) 0.02018(19) 0.02153(19) -0.00355(14) -0.00047(14) 0.00270(14)
O1 0.0219(8) 0.0187(7) 0.0284(8) -0.0009(6) 0.0042(6) 0.0025(6)
O2 0.0247(8) 0.0284(8) 0.0225(8) -0.0033(6) 0.0003(6) -0.0024(7)
O3 0.0240(8) 0.0236(8) 0.0260(8) -0.0042(6) -0.0066(7) 0.0074(6)
O4 0.0236(8) 0.0303(9) 0.0281(9) -0.0017(7) 0.0023(7) 0.0015(7)
S1 0.0224(3) 0.0166(2) 0.0283(3) -0.0016(2) -0.0034(2) 0.0012(2)
C1 0.0187(10) 0.0204(10) 0.0222(11) -0.0044(8) 0.0000(8) 0.0007(8)
C2 0.0226(11) 0.0183(10) 0.0246(11) 0.0000(8) 0.0012(9) 0.0011(8)
C3 0.0234(11) 0.0207(11) 0.0281(12) 0.0005(9) 0.0037(9) 0.0045(9)
C4 0.0236(11) 0.0249(11) 0.0220(11) -0.0012(9) 0.0024(9) 0.0011(9)
C5 0.0234(11) 0.0204(10) 0.0230(11) 0.0006(8) -0.0014(9) -0.0023(8)
C6 0.0217(10) 0.0179(10) 0.0226(11) -0.0024(8) -0.0036(8) 0.0013(8)
C7 0.0253(12) 0.0203(11) 0.0446(15) 0.0075(10) 0.0089(10) 0.0035(9)
C8 0.0325(14) 0.0249(13) 0.068(2) 0.0000(13) 0.0074(13) -0.0056(11)
C9 0.0437(16) 0.0412(16) 0.0417(16) 0.0179(13) 0.0096(13) 0.0018(12)
C10 0.0351(15) 0.0253(13) 0.088(2) 0.0211(14) 0.0226(15) 0.0088(11)
C11 0.0265(12) 0.0319(13) 0.0323(13) 0.0050(10) 0.0094(10) 0.0043(10)
C12 0.0291(15) 0.074(2) 0.0537(19) -0.0083(17) 0.0076(13) -0.0125(15)
C13 0.0433(16) 0.064(2) 0.0332(15) 0.0012(14) 0.0137(13) -0.0014(15)
C14 0.054(2) 0.059(2) 0.083(3) 0.0309(19) 0.0442(19) 0.0289(17)
C15 0.0247(11) 0.0210(11) 0.0231(11) -0.0013(8) -0.0010(9) 0.0020(9)
C16 0.0257(12) 0.0288(12) 0.0282(12) -0.0012(10) -0.0029(9) 0.0001(9)
C17 0.0321(13) 0.0407(14) 0.0254(12) 0.0005(10) -0.0050(10) 0.0006(11)
C18 0.0318(13) 0.0402(14) 0.0291(13) 0.0095(11) -0.0005(10) 0.0019(11)
C19 0.0263(12) 0.0262(12) 0.0353(13) 0.0076(10) -0.0011(10) 0.0005(9)
C20 0.0238(11) 0.0191(10) 0.0274(12) 0.0002(9) -0.0046(9) 0.0029(8)
C21 0.0349(14) 0.0472(16) 0.0263(13) -0.0042(11) -0.0057(11) -0.0144(12)
C22 0.0444(17) 0.073(2) 0.0345(15) -0.0052(15) -0.0099(13) -0.0196(16)
C23 0.066(2) 0.0469(18) 0.0468(18) 0.0039(14) -0.0165(16) -0.0294(16)
C24 0.0294(14) 0.085(2) 0.0412(17) -0.0089(16) 0.0020(12) -0.0128(15)
C25 0.0443(17) 0.089(2) 0.0381(17) 0.0264(17) 0.0026(13) -0.0036(17)
C26 0.046(3) 0.097(5) 0.033(3) -0.007(3) 0.011(2) 0.004(3)
C27 0.056(3) 0.083(5) 0.040(3) 0.020(3) 0.012(3) -0.014(3)
C28 0.067(4) 0.091(7) 0.039(5) 0.026(4) -0.002(3) 0.003(5)
C26X 0.069(5) 0.103(8) 0.043(5) 0.002(5) 0.026(4) -0.010(5)
C27X 0.141(10) 0.063(5) 0.032(4) 0.017(4) 0.006(5) -0.039(5)
C28X 0.096(8) 0.102(11) 0.015(4) 0.006(6) -0.004(5) -0.045(7)
N1 0.077(2) 0.063(2) 0.106(3) -0.014(2) 0.003(2) -0.0145(19)
C29 0.0477(18) 0.055(2) 0.059(2) -0.0153(16) 0.0095(15) -0.0005(16)
C30 0.063(2) 0.060(2) 0.060(2) -0.0165(17) 0.0208(18) -0.0095(18)
N2 0.0418(16) 0.0609(19) 0.089(2) -0.0146(17) -0.0163(15) 0.0139(14)
C31 0.0472(18) 0.0455(17) 0.0465(17) 0.0012(14) -0.0129(14) 0.0056(14)
C32 0.0502(18) 0.056(2) 0.0489(19) 0.0034(15) 0.0019(15) 0.0122(15)
N3 0.171(10) 0.192(11) 0.106(7) 0.052(6) -0.040(6) -0.018(8)
C33 0.069(5) 0.079(5) 0.100(6) -0.008(4) -0.028(4) 0.006(4)
C34 0.085(7) 0.076(6) 0.186(17) 0.018(9) 0.041(11) 0.014(5)

loop_
_atom_type_symbol
_atom_type_description
_atom_type_scat_dispersion_real
_atom_type_scat_dispersion_imag
_atom_type_scat_source
C C 0.0033 0.0016 'International Tables Vol C Tables 4.2.6.8 and 6.1.1.4'
H H 0.0000 0.0000 'International Tables Vol C Tables 4.2.6.8 and 6.1.1.4'
N N 0.0061 0.0033 'International Tables Vol C Tables 4.2.6.8 and 6.1.1.4'
O O 0.0106 0.0060 'International Tables Vol C Tables 4.2.6.8 and 6.1.1.4'
S S 0.1246 0.1234 'International Tables Vol C Tables 4.2.6.8 and 6.1.1.4'
V V 0.3005 0.5294 'International Tables Vol C Tables 4.2.6.8 and 6.1.1.4'

loop_
_geom_angle_atom_site_label_1
_geom_angle_atom_site_label_2
_geom_angle_atom_site_label_3
_geom_angle
_geom_angle_site_symmetry_1
_geom_angle_site_symmetry_3
_geom_angle_publ_flag
O4 V1 O1 99.30(8) . . ?
O4 V1 O2 97.81(8) . . ?
O1 V1 O2 96.87(7) . . ?
O4 V1 O3 103.57(8) . . ?
O1 V1 O3 154.24(7) . . ?
O2 V1 O3 91.65(7) . . ?
O4 V1 O3 102.82(8) . 5_666 ?
O1 V1 O3 90.37(7) . 5_666 ?
O2 V1 O3 156.72(7) . 5_666 ?
O3 V1 O3 73.21(7) . 5_666 ?
O4 V1 S1 172.90(6) . . ?
O1 V1 S1 76.99(5) . . ?
O2 V1 S1 76.81(5) . . ?
O3 V1 S1 81.40(5) . . ?
O3 V1 S1 83.38(5) 5_666 . ?
C1 O1 V1 133.04(14) . . ?
C15 O2 V1 133.13(14) . . ?
V1 O3 V1 106.79(7) . 5_666 ?
C6 S1 C20 101.27(10) . . ?
C6 S1 V1 91.34(8) . . ?
C20 S1 V1 91.41(8) . . ?
O1 C1 C6 120.51(19) . . ?
O1 C1 C2 119.62(19) . . ?
C6 C1 C2 119.86(19) . . ?
C3 C2 C1 116.9(2) . . ?
C3 C2 C7 122.25(19) . . ?
C1 C2 C7 120.81(19) . . ?
C4 C3 C2 123.8(2) . . ?
C5 C4 C3 117.8(2) . . ?
C5 C4 C11 119.2(2) . . ?
C3 C4 C11 123.0(2) . . ?
C6 C5 C4 120.3(2) . . ?
C5 C6 C1 121.3(2) . . ?
C5 C6 S1 120.58(17) . . ?
C1 C6 S1 118.09(16) . . ?
C10 C7 C2 111.34(19) . . ?
C10 C7 C9 108.1(2) . . ?
C2 C7 C9 110.4(2) . . ?
C10 C7 C8 107.3(2) . . ?
C2 C7 C8 109.9(2) . . ?
C9 C7 C8 109.8(2) . . ?
C14 C11 C13 108.6(3) . . ?
C14 C11 C12 108.7(3) . . ?
C13 C11 C12 108.9(2) . . ?
C14 C11 C4 112.2(2) . . ?
C13 C11 C4 108.7(2) . . ?
C12 C11 C4 109.6(2) . . ?
O2 C15 C20 120.6(2) . . ?
O2 C15 C16 119.9(2) . . ?
C20 C15 C16 119.4(2) . . ?
C17 C16 C15 116.9(2) . . ?
C17 C16 C21 122.2(2) . . ?
C15 C16 C21 120.8(2) . . ?
C16 C17 C18 124.1(2) . . ?
C19 C18 C17 117.5(2) . . ?
C19 C18 C25 121.6(2) . . ?
C17 C18 C25 120.9(2) . . ?
C20 C19 C18 120.3(2) . . ?
C19 C20 C15 121.7(2) . . ?
C19 C20 S1 120.36(18) . . ?
C15 C20 S1 117.98(17) . . ?
C23 C21 C22 107.3(2) . . ?
C23 C21 C24 110.2(3) . . ?
C22 C21 C24 108.1(2) . . ?
C23 C21 C16 109.4(2) . . ?
C22 C21 C16 111.3(2) . . ?
C24 C21 C16 110.5(2) . . ?
C28X C25 C27 125.5(7) . . ?
C28X C25 C26X 122.1(8) . . ?
C27 C25 C28 116.1(6) . . ?
C28X C25 C18 116.0(7) . . ?
C27 C25 C18 116.7(3) . . ?
C26X C25 C18 109.3(4) . . ?
C28 C25 C18 111.6(5) . . ?
C27 C25 C26 103.7(4) . . ?
C28 C25 C26 101.1(5) . . ?
C18 C25 C26 105.3(3) . . ?
C28X C25 C27X 103.1(7) . . ?
C26X C25 C27X 100.5(6) . . ?
C18 C25 C27X 102.2(4) . . ?
N1 C29 C30 178.8(4) . . ?
N2 C31 C32 179.1(4) . . ?
N3 C33 C34 175.2(12) . . ?
N3X C33X C34X 172(2) . . ?

loop_
_geom_bond_atom_site_label_1
_geom_bond_atom_site_label_2
_geom_bond_distance
_geom_bond_site_symmetry_2
_geom_bond_publ_flag
V1 O4 1.5904(17) . ?
V1 O1 1.8409(15) . ?
V1 O2 1.8472(16) . ?
V1 O3 1.9624(15) . ?
V1 O3 1.9736(16) 5_666 ?
V1 S1 2.7620(7) . ?
O1 C1 1.348(3) . ?
O2 C15 1.344(3) . ?
O3 V1 1.9737(16) 5_666 ?
S1 C6 1.779(2) . ?
S1 C20 1.782(2) . ?
C1 C6 1.404(3) . ?
C1 C2 1.412(3) . ?
C2 C3 1.405(3) . ?
C2 C7 1.538(3) . ?
C3 C4 1.397(3) . ?
C4 C5 1.395(3) . ?
C4 C11 1.538(3) . ?
C5 C6 1.388(3) . ?
C7 C10 1.533(3) . ?
C7 C9 1.538(4) . ?
C7 C8 1.540(4) . ?
C11 C14 1.524(4) . ?
C11 C13 1.530(4) . ?
C11 C12 1.535(4) . ?
C15 C20 1.402(3) . ?
C15 C16 1.420(3) . ?
C16 C17 1.392(3) . ?
C16 C21 1.540(3) . ?
C17 C18 1.405(4) . ?
C18 C19 1.391(4) . ?
C18 C25 1.530(4) . ?
C19 C20 1.386(3) . ?
C21 C23 1.537(4) . ?
C21 C22 1.538(4) . ?
C21 C24 1.538(4) . ?
C25 C28X 1.456(9) . ?
C25 C27 1.471(6) . ?
C25 C26X 1.477(8) . ?
C25 C28 1.500(7) . ?
C25 C26 1.675(6) . ?
C25 C27X 1.688(8) . ?
N1 C29 1.139(4) . ?
C29 C30 1.448(5) . ?
N2 C31 1.143(4) . ?
C31 C32 1.422(4) . ?
N3 C33 1.148(10) . ?
C33 C34 1.409(11) . ?
N3X C33X 1.157(13) . ?
C33X C34X 1.436(13) . ?

loop_
_geom_hbond_atom_site_label_D
_geom_hbond_atom_site_label_H
_geom_hbond_atom_site_label_A
_geom_hbond_distance_DH
_geom_hbond_distance_HA
_geom_hbond_distance_DA
_geom_hbond_angle_DHA
_geom_hbond_site_symmetry_A
O3 H3 N2 0.95 2.02 2.843(3) 144.1 .

loop_
_geom_torsion_atom_site_label_1
_geom_torsion_atom_site_label_2
_geom_torsion_atom_site_label_3
_geom_torsion_atom_site_label_4
_geom_torsion
_geom_torsion_site_symmetry_1
_geom_torsion_site_symmetry_2
_geom_torsion_site_symmetry_3
_geom_torsion_site_symmetry_4
_geom_torsion_publ_flag
O4 V1 O1 C1 -172.00(19) . . . . ?
O2 V1 O1 C1 -72.88(19) . . . . ?
O3 V1 O1 C1 35.6(3) . . . . ?
O3 V1 O1 C1 84.94(19) 5_666 . . . ?
S1 V1 O1 C1 1.83(18) . . . . ?
O4 V1 O2 C15 178.34(19) . . . . ?
O1 V1 O2 C15 77.9(2) . . . . ?
O3 V1 O2 C15 -77.7(2) . . . . ?
O3 V1 O2 C15 -29.3(3) 5_666 . . . ?
S1 V1 O2 C15 3.05(18) . . . . ?
O4 V1 O3 V1 -99.53(9) . . . 5_666 ?
O1 V1 O3 V1 52.44(19) . . . 5_666 ?
O2 V1 O3 V1 162.02(8) . . . 5_666 ?
O3 V1 O3 V1 0.0 5_666 . . 5_666 ?
S1 V1 O3 V1 85.63(7) . . . 5_666 ?
O1 V1 S1 C6 -1.15(9) . . . . ?
O2 V1 S1 C6 99.23(9) . . . . ?
O3 V1 S1 C6 -167.02(8) . . . . ?
O3 V1 S1 C6 -93.07(8) 5_666 . . . ?
O1 V1 S1 C20 -102.46(9) . . . . ?
O2 V1 S1 C20 -2.08(9) . . . . ?
O3 V1 S1 C20 91.67(8) . . . . ?
O3 V1 S1 C20 165.62(8) 5_666 . . . ?
V1 O1 C1 C6 -1.8(3) . . . . ?
V1 O1 C1 C2 176.64(15) . . . . ?
O1 C1 C2 C3 -179.3(2) . . . . ?
C6 C1 C2 C3 -0.9(3) . . . . ?
O1 C1 C2 C7 -0.7(3) . . . . ?
C6 C1 C2 C7 177.8(2) . . . . ?
C1 C2 C3 C4 0.1(3) . . . . ?
C7 C2 C3 C4 -178.6(2) . . . . ?
C2 C3 C4 C5 0.2(3) . . . . ?
C2 C3 C4 C11 178.7(2) . . . . ?
C3 C4 C5 C6 0.4(3) . . . . ?
C11 C4 C5 C6 -178.2(2) . . . . ?
C4 C5 C6 C1 -1.2(3) . . . . ?
C4 C5 C6 S1 178.66(17) . . . . ?
O1 C1 C6 C5 179.9(2) . . . . ?
C2 C1 C6 C5 1.4(3) . . . . ?
O1 C1 C6 S1 0.0(3) . . . . ?
C2 C1 C6 S1 -178.42(16) . . . . ?
C20 S1 C6 C5 -87.32(19) . . . . ?
V1 S1 C6 C5 -179.03(18) . . . . ?
C20 S1 C6 C1 92.55(19) . . . . ?
V1 S1 C6 C1 0.84(17) . . . . ?
C3 C2 C7 C10 1.4(3) . . . . ?
C1 C2 C7 C10 -177.2(2) . . . . ?
C3 C2 C7 C9 -118.6(2) . . . . ?
C1 C2 C7 C9 62.8(3) . . . . ?
C3 C2 C7 C8 120.1(2) . . . . ?
C1 C2 C7 C8 -58.4(3) . . . . ?
C5 C4 C11 C14 179.6(3) . . . . ?
C3 C4 C11 C14 1.1(4) . . . . ?
C5 C4 C11 C13 59.4(3) . . . . ?
C3 C4 C11 C13 -119.1(3) . . . . ?
C5 C4 C11 C12 -59.4(3) . . . . ?
C3 C4 C11 C12 122.0(3) . . . . ?
V1 O2 C15 C20 -2.8(3) . . . . ?
V1 O2 C15 C16 178.96(16) . . . . ?
O2 C15 C16 C17 -179.4(2) . . . . ?
C20 C15 C16 C17 2.4(3) . . . . ?
O2 C15 C16 C21 1.5(3) . . . . ?
C20 C15 C16 C21 -176.8(2) . . . . ?
C15 C16 C17 C18 -0.3(4) . . . . ?
C21 C16 C17 C18 178.8(3) . . . . ?
C16 C17 C18 C19 -1.2(4) . . . . ?
C16 C17 C18 C25 -179.5(3) . . . . ?
C17 C18 C19 C20 0.6(4) . . . . ?
C25 C18 C19 C20 178.9(3) . . . . ?
C18 C19 C20 C15 1.4(4) . . . . ?
C18 C19 C20 S1 -179.49(19) . . . . ?
O2 C15 C20 C19 178.8(2) . . . . ?
C16 C15 C20 C19 -3.0(3) . . . . ?
O2 C15 C20 S1 -0.3(3) . . . . ?
C16 C15 C20 S1 177.90(17) . . . . ?
C6 S1 C20 C19 91.0(2) . . . . ?
V1 S1 C20 C19 -177.37(18) . . . . ?
C6 S1 C20 C15 -89.91(19) . . . . ?
V1 S1 C20 C15 1.73(17) . . . . ?
C17 C16 C21 C23 -119.5(3) . . . . ?
C15 C16 C21 C23 59.6(3) . . . . ?
C17 C16 C21 C22 -1.2(4) . . . . ?
C15 C16 C21 C22 178.0(2) . . . . ?
C17 C16 C21 C24 118.9(3) . . . . ?
C15 C16 C21 C24 -62.0(3) . . . . ?
C19 C18 C25 C28X 165.7(7) . . . . ?
C17 C18 C25 C28X -16.0(8) . . . . ?
C19 C18 C25 C27 0.1(5) . . . . ?
C17 C18 C25 C27 178.3(4) . . . . ?
C19 C18 C25 C26X -51.4(6) . . . . ?
C17 C18 C25 C26X 126.8(5) . . . . ?
C19 C18 C25 C28 136.9(5) . . . . ?
C17 C18 C25 C28 -44.9(6) . . . . ?
C19 C18 C25 C26 -114.3(3) . . . . ?
C17 C18 C25 C26 63.9(4) . . . . ?
C19 C18 C25 C27X 54.4(5) . . . . ?
C17 C18 C25 C27X -127.4(5) . . . . ?
